data_1550630
loop_
_publ_author_name
'McNicholas, Brendon James'
'Grubbs, Robert H.'
'Winkler, Jay'
'Gray, Harry B.'
'Despagnet-Ayoub, Emmanuelle'

_publ_section_title
;
 Tuning the Formal Potential of Ferrocyanide over a 2.1 V Range
;
_journal_name_full 'Chemical Science'
_journal_paper_doi 10.1039/C8SC04972F
_journal_year 2019
_chemical_formula_sum 'C44 H99 Fe N13 O5'
_chemical_formula_weight 946.21
_space_group_crystal_system monoclinic
_space_group_IT_number 9
_space_group_name_Hall 'C -2yc'
_space_group_name_H-M_alt 'C 1 c 1'
_symmetry_space_group_name_Hall 'C -2yc'
_symmetry_space_group_name_H-M 'C 1 c 1'
_atom_sites_solution_hydrogens mixed
_atom_sites_solution_primary direct
_atom_sites_solution_secondary difmap
_audit_creation_method SHELXL-2016/6
_audit_update_record
;
2019-02-07 deposited with the CCDC.    2019-02-18 downloaded from the CCDC.
;
_cell_angle_alpha 90
_cell_angle_beta 92.0316(14)
_cell_angle_gamma 90
_cell_formula_units_Z 4
_cell_length_a 16.3801(6)
_cell_length_b 15.2273(6)
_cell_length_c 22.2072(9)
_cell_measurement_reflns_used 9825
_cell_measurement_temperature 100(2)
_cell_measurement_theta_max 30.30
_cell_measurement_theta_min 2.49
_cell_volume 5535.5(4)
_computing_cell_refinement 'SAINT v8.38A (Bruker-AXS, 2013)'
_computing_data_collection 'APEX3 v2017.3-0 (Bruker-AXS, 2017)'
_computing_data_reduction 'SAINT v8.38A (Bruker-AXS, 2013)'
_computing_molecular_graphics 'Bruker SHELXTL'
_computing_publication_material 'Bruker SHELXTL'
_computing_structure_refinement 'SHELXL-2016/6 (Sheldrick, 2016)'
_computing_structure_solution 'SHELXS-2013/1 (Sheldrick, 2013)'
_diffrn_ambient_temperature 100(2)
_diffrn_detector_area_resol_mean 10.24
_diffrn_measured_fraction_theta_full 0.999
_diffrn_measured_fraction_theta_max 0.994
_diffrn_measurement_device_type 'Bruker D8 VENTURE Kappa Duo PHOTON 100 CMOS'
_diffrn_measurement_method '\f and \w scans'
_diffrn_radiation_type MoK\a
_diffrn_radiation_wavelength 0.71073
_diffrn_reflns_av_R_equivalents 0.0369
_diffrn_reflns_av_unetI/netI 0.0618
_diffrn_reflns_Laue_measured_fraction_full 0.999
_diffrn_reflns_Laue_measured_fraction_max 0.994
_diffrn_reflns_limit_h_max 21
_diffrn_reflns_limit_h_min -23
_diffrn_reflns_limit_k_max 21
_diffrn_reflns_limit_k_min -20
_diffrn_reflns_limit_l_max 31
_diffrn_reflns_limit_l_min -31
_diffrn_reflns_number 36004
_diffrn_reflns_point_group_measured_fraction_full 0.999
_diffrn_reflns_point_group_measured_fraction_max 0.994
_diffrn_reflns_theta_full 25.242
_diffrn_reflns_theta_max 30.581
_diffrn_reflns_theta_min 2.488
_diffrn_source 'I\mS HB micro-focus sealed tube'
_exptl_absorpt_coefficient_mu 0.323
_exptl_absorpt_correction_T_max 0.7461
_exptl_absorpt_correction_T_min 0.6757
_exptl_absorpt_correction_type multi-scan
_exptl_absorpt_process_details 'SADABS-2016/2 (Sheldrick, 2014)'
_exptl_crystal_colour yellow
_exptl_crystal_density_diffrn 1.135
_exptl_crystal_density_method 'not measured'
_exptl_crystal_description Block
_exptl_crystal_F_000 2080
_exptl_crystal_size_max 0.300
_exptl_crystal_size_mid 0.300
_exptl_crystal_size_min 0.250
_refine_diff_density_max 0.792
_refine_diff_density_min -0.537
_refine_diff_density_rms 0.075
_refine_ls_abs_structure_details
; 
 Refined as an inversion twin. 
;
_refine_ls_abs_structure_Flack 0.050(18)
_refine_ls_extinction_method none
_refine_ls_goodness_of_fit_ref 1.041
_refine_ls_hydrogen_treatment mixed
_refine_ls_matrix_type full
_refine_ls_number_parameters 700
_refine_ls_number_reflns 15251
_refine_ls_number_restraints 717
_refine_ls_restrained_S_all 1.063
_refine_ls_R_factor_all 0.0767
_refine_ls_R_factor_gt 0.0621
_refine_ls_shift/su_max 0.000
_refine_ls_shift/su_mean 0.000
_refine_ls_structure_factor_coef Fsqd
_refine_ls_weighting_details 'w=1/[\s^2^(Fo^2^)+(0.0786P)^2^+6.4041P] where P=(Fo^2^+2Fc^2^)/3'
_refine_ls_weighting_scheme calc
_refine_ls_wR_factor_gt 0.1517
_refine_ls_wR_factor_ref 0.1605
_reflns_Friedel_coverage 0.999
_reflns_Friedel_fraction_full 0.999
_reflns_Friedel_fraction_max 0.994
_reflns_number_gt 12844
_reflns_number_total 15251
_reflns_threshold_expression 'I > 2\s(I)'
_cod_data_source_file c8sc04972f2.cif
_cod_data_source_block P17211
_cod_database_code 1550630
_shelx_shelxl_version_number 2016/6
_shelx_space_group_comment
; 
The symmetry employed for this shelxl refinement is uniquely defined 
by the following loop, which should always be used as a source of 
symmetry information in preference to the above space-group names. 
They are only intended as comments. 
;
_shelx_estimated_absorpt_t_min 0.909
_shelx_estimated_absorpt_t_max 0.924

loop_
_space_group_symop_operation_xyz
'x, y, z'
'x, -y, z+1/2'
'x+1/2, y+1/2, z'
'x+1/2, -y+1/2, z+1/2'

loop_
_atom_site_label
_atom_site_type_symbol
_atom_site_fract_x
_atom_site_fract_y
_atom_site_fract_z
_atom_site_U_iso_or_equiv
_atom_site_adp_type
_atom_site_occupancy
_atom_site_site_symmetry_order
_atom_site_calc_flag
_atom_site_refinement_flags_posn
_atom_site_refinement_flags_adp
_atom_site_refinement_flags_occupancy
_atom_site_disorder_assembly
_atom_site_disorder_group
Fe1 Fe 0.47788(3) 0.53417(3) 0.59239(2) 0.01956(12) Uani 1 1 d . . . . .
C1 C 0.3905(3) 0.6167(3) 0.60293(17) 0.0252(9) Uani 1 1 d . . . . .
N1 N 0.3376(3) 0.6662(2) 0.61258(18) 0.0349(9) Uani 1 1 d . . . . .
C2 C 0.4935(3) 0.5313(3) 0.6785(2) 0.0271(10) Uani 1 1 d . . . . .
N2 N 0.5034(3) 0.5333(3) 0.7306(2) 0.0400(11) Uani 1 1 d . . . . .
C3 C 0.5649(3) 0.4504(3) 0.58586(17) 0.0240(9) Uani 1 1 d . . . . .
N3 N 0.6180(2) 0.3996(2) 0.58267(16) 0.0300(8) Uani 1 1 d . . . . .
C4 C 0.4665(3) 0.5391(2) 0.50592(18) 0.0199(8) Uani 1 1 d . . . . .
N4 N 0.4611(2) 0.5413(2) 0.45325(16) 0.0245(8) Uani 1 1 d . . . . .
C5 C 0.4000(3) 0.4400(3) 0.59242(19) 0.0244(8) Uani 1 1 d . . . . .
N5 N 0.3518(3) 0.3837(3) 0.59227(19) 0.0372(9) Uani 1 1 d . . . . .
C6 C 0.5522(3) 0.6314(3) 0.59112(16) 0.0244(9) Uani 1 1 d . . . . .
N6 N 0.5952(2) 0.6916(2) 0.59074(16) 0.0305(8) Uani 1 1 d . . . . .
N1T N 0.46324(19) 0.8109(2) 0.44246(13) 0.0207(6) Uani 1 1 d . . . . .
C11T C 0.4194(3) 0.8125(3) 0.38115(19) 0.0338(9) Uani 1 1 d . . . . .
H11A H 0.370379 0.850198 0.383697 0.041 Uiso 1 1 calc R U . . .
H11B H 0.455822 0.840022 0.351954 0.041 Uiso 1 1 calc R U . . .
C12T C 0.3933(3) 0.7249(4) 0.3572(2) 0.0438(11) Uani 1 1 d . . . . .
H12A H 0.365696 0.732254 0.317703 0.066 Uiso 1 1 calc R U . . .
H12B H 0.441437 0.687324 0.353252 0.066 Uiso 1 1 calc R U . . .
H12C H 0.355803 0.697522 0.385066 0.066 Uiso 1 1 calc R U . . .
C13T C 0.5384(3) 0.7537(3) 0.44165(17) 0.0268(8) Uani 1 1 d . . . . .
H13A H 0.521442 0.692902 0.431612 0.032 Uiso 1 1 calc R U . . .
H13B H 0.564282 0.752836 0.482624 0.032 Uiso 1 1 calc R U . . .
C14T C 0.6018(3) 0.7828(3) 0.3973(2) 0.0397(10) Uani 1 1 d . . . . .
H14A H 0.648471 0.742504 0.399515 0.060 Uiso 1 1 calc R U . . .
H14B H 0.577452 0.782330 0.356344 0.060 Uiso 1 1 calc R U . . .
H14C H 0.620366 0.842367 0.407444 0.060 Uiso 1 1 calc R U . . .
C15T C 0.4829(3) 0.9059(3) 0.4566(2) 0.0355(10) Uani 1 1 d . . . . .
H15A H 0.431174 0.939610 0.456137 0.043 Uiso 1 1 calc R U . . .
H15B H 0.516574 0.929632 0.424249 0.043 Uiso 1 1 calc R U . . .
C16T C 0.5276(4) 0.9207(4) 0.5166(2) 0.0510(14) Uani 1 1 d . . . . .
H16A H 0.537892 0.983611 0.522195 0.076 Uiso 1 1 calc R U . . .
H16B H 0.494151 0.899027 0.549153 0.076 Uiso 1 1 calc R U . . .
H16C H 0.579709 0.889030 0.517206 0.076 Uiso 1 1 calc R U . . .
C17T C 0.4094(3) 0.7697(3) 0.48903(19) 0.0324(9) Uani 1 1 d . . . . .
H17A H 0.403099 0.706437 0.479746 0.039 Uiso 1 1 calc R U . . .
H17B H 0.437489 0.774573 0.529112 0.039 Uiso 1 1 calc R U . . .
C18T C 0.3260(3) 0.8100(4) 0.4924(2) 0.0455(12) Uani 1 1 d . . . . .
H18A H 0.295338 0.779777 0.523380 0.068 Uiso 1 1 calc R U . . .
H18B H 0.331313 0.872306 0.502769 0.068 Uiso 1 1 calc R U . . .
H18C H 0.296861 0.804047 0.453313 0.068 Uiso 1 1 calc R U . . .
N2T N 0.7646(2) 0.5022(2) 0.71656(18) 0.0358(9) Uani 1 1 d . . . . .
C21T C 0.6979(3) 0.4362(3) 0.7294(2) 0.0378(10) Uani 1 1 d . . . . .
H21A H 0.647729 0.468452 0.739547 0.045 Uiso 1 1 calc R U . . .
H21B H 0.685398 0.401866 0.692313 0.045 Uiso 1 1 calc R U . . .
C22T C 0.7199(4) 0.3731(4) 0.7803(3) 0.0493(13) Uani 1 1 d . . . . .
H22A H 0.674320 0.332574 0.786030 0.074 Uiso 1 1 calc R U . . .
H22B H 0.768650 0.339595 0.770195 0.074 Uiso 1 1 calc R U . . .
H22C H 0.730936 0.406261 0.817486 0.074 Uiso 1 1 calc R U . . .
C23T C 0.8430(4) 0.4559(3) 0.6982(3) 0.0464(12) Uani 1 1 d . . . . .
H23A H 0.862052 0.416755 0.731394 0.056 Uiso 1 1 calc R U . . .
H23B H 0.885892 0.500595 0.692376 0.056 Uiso 1 1 calc R U . . .
C24T C 0.8319(5) 0.4012(5) 0.6399(3) 0.0698(18) Uani 1 1 d . . . . .
H24A H 0.883937 0.373395 0.630598 0.105 Uiso 1 1 calc R U . . .
H24B H 0.790505 0.355836 0.645614 0.105 Uiso 1 1 calc R U . . .
H24C H 0.814364 0.439741 0.606566 0.105 Uiso 1 1 calc R U . . .
C25T C 0.7297(4) 0.5586(3) 0.6650(2) 0.0459(14) Uani 1 1 d . . . . .
H25A H 0.709275 0.519472 0.632148 0.055 Uiso 1 1 calc R U . . .
H25B H 0.682461 0.592130 0.679484 0.055 Uiso 1 1 calc R U . . .
C26T C 0.7896(4) 0.6214(3) 0.6400(3) 0.0512(14) Uani 1 1 d . . . . .
H26A H 0.763102 0.655256 0.607240 0.077 Uiso 1 1 calc R U . . .
H26B H 0.809073 0.661552 0.671895 0.077 Uiso 1 1 calc R U . . .
H26C H 0.835921 0.588805 0.624500 0.077 Uiso 1 1 calc R U . . .
C27T C 0.7864(4) 0.5576(4) 0.7709(3) 0.0448(13) Uani 1 1 d . . . . .
H27A H 0.816804 0.520636 0.800684 0.054 Uiso 1 1 calc R U . . .
H27B H 0.823573 0.605013 0.758475 0.054 Uiso 1 1 calc R U . . .
C28T C 0.7171(4) 0.5976(4) 0.8005(3) 0.0586(16) Uani 1 1 d . . . . .
H28A H 0.737158 0.632201 0.835137 0.088 Uiso 1 1 calc R U . . .
H28B H 0.687331 0.635932 0.771886 0.088 Uiso 1 1 calc R U . . .
H28C H 0.680546 0.551357 0.814194 0.088 Uiso 1 1 calc R U . . .
N3T N 0.4704(2) 0.2553(2) 0.43286(15) 0.0314(7) Uani 1 1 d D U . . .
C31T C 0.4702(5) 0.2639(5) 0.5001(3) 0.0309(15) Uani 0.567(6) 1 d D U P A 1
H31A H 0.452447 0.324048 0.510276 0.037 Uiso 0.567(6) 1 calc R U P A 1
H31B H 0.526799 0.256397 0.516395 0.037 Uiso 0.567(6) 1 calc R U P A 1
C32T C 0.4155(5) 0.1987(5) 0.5313(4) 0.0339(17) Uani 0.567(6) 1 d D U P A 1
H32A H 0.418933 0.208755 0.574869 0.051 Uiso 0.567(6) 1 calc R U P A 1
H32B H 0.358896 0.206513 0.516446 0.051 Uiso 0.567(6) 1 calc R U P A 1
H32C H 0.433392 0.138730 0.522577 0.051 Uiso 0.567(6) 1 calc R U P A 1
C33T C 0.4973(5) 0.1695(5) 0.4124(3) 0.0351(18) Uani 0.567(6) 1 d D U P A 1
H33A H 0.458082 0.124901 0.426061 0.042 Uiso 0.567(6) 1 calc R U P A 1
H33B H 0.550868 0.156417 0.432406 0.042 Uiso 0.567(6) 1 calc R U P A 1
C34T C 0.5058(7) 0.1587(7) 0.3445(4) 0.053(3) Uani 0.567(6) 1 d D U P A 1
H34A H 0.524043 0.098927 0.335776 0.080 Uiso 0.567(6) 1 calc R U P A 1
H34B H 0.452781 0.169369 0.323874 0.080 Uiso 0.567(6) 1 calc R U P A 1
H34C H 0.545862 0.200984 0.330238 0.080 Uiso 0.567(6) 1 calc R U P A 1
C35T C 0.3804(4) 0.2721(5) 0.4062(4) 0.0310(16) Uani 0.567(6) 1 d D U P A 1
H35A H 0.382767 0.277173 0.361854 0.037 Uiso 0.567(6) 1 calc R U P A 1
H35B H 0.346703 0.219985 0.414933 0.037 Uiso 0.567(6) 1 calc R U P A 1
C36T C 0.3373(5) 0.3528(5) 0.4296(5) 0.0333(17) Uani 0.567(6) 1 d D U P A 1
H36A H 0.282659 0.356997 0.410437 0.050 Uiso 0.567(6) 1 calc R U P A 1
H36B H 0.332694 0.348013 0.473348 0.050 Uiso 0.567(6) 1 calc R U P A 1
H36C H 0.368864 0.405369 0.420113 0.050 Uiso 0.567(6) 1 calc R U P A 1
C37T C 0.5190(4) 0.3332(5) 0.4080(3) 0.0324(16) Uani 0.567(6) 1 d D U P A 1
H37A H 0.512425 0.334221 0.363539 0.039 Uiso 0.567(6) 1 calc R U P A 1
H37B H 0.496725 0.388758 0.423691 0.039 Uiso 0.567(6) 1 calc R U P A 1
C38T C 0.6093(5) 0.3268(8) 0.4258(5) 0.043(2) Uani 0.567(6) 1 d D U P A 1
H38A H 0.638263 0.377170 0.409303 0.064 Uiso 0.567(6) 1 calc R U P A 1
H38B H 0.616005 0.326814 0.469810 0.064 Uiso 0.567(6) 1 calc R U P A 1
H38C H 0.631694 0.272314 0.409698 0.064 Uiso 0.567(6) 1 calc R U P A 1
C31U C 0.4899(7) 0.1735(7) 0.4766(4) 0.040(2) Uani 0.433(6) 1 d D U P A 2
H31C H 0.451430 0.125316 0.466083 0.048 Uiso 0.433(6) 1 calc R U P A 2
H31D H 0.545809 0.152177 0.469324 0.048 Uiso 0.433(6) 1 calc R U P A 2
C32U C 0.4838(9) 0.1944(8) 0.5428(4) 0.046(3) Uani 0.433(6) 1 d D U P A 2
H32D H 0.496406 0.141674 0.566683 0.069 Uiso 0.433(6) 1 calc R U P A 2
H32E H 0.522714 0.240997 0.553999 0.069 Uiso 0.433(6) 1 calc R U P A 2
H32F H 0.428215 0.214101 0.550754 0.069 Uiso 0.433(6) 1 calc R U P A 2
C33U C 0.4950(7) 0.2219(6) 0.3711(4) 0.035(2) Uani 0.433(6) 1 d D U P A 2
H33C H 0.552721 0.202474 0.374428 0.042 Uiso 0.433(6) 1 calc R U P A 2
H33D H 0.492243 0.271645 0.342429 0.042 Uiso 0.433(6) 1 calc R U P A 2
C34U C 0.4438(10) 0.1463(8) 0.3443(5) 0.048(3) Uani 0.433(6) 1 d D U P A 2
H34D H 0.464603 0.130034 0.305014 0.072 Uiso 0.433(6) 1 calc R U P A 2
H34E H 0.447397 0.095612 0.371461 0.072 Uiso 0.433(6) 1 calc R U P A 2
H34F H 0.386737 0.164990 0.339367 0.072 Uiso 0.433(6) 1 calc R U P A 2
C35U C 0.3851(6) 0.2745(8) 0.4395(6) 0.041(2) Uani 0.433(6) 1 d D U P A 2
H35C H 0.376304 0.295419 0.480960 0.049 Uiso 0.433(6) 1 calc R U P A 2
H35D H 0.352620 0.220343 0.432849 0.049 Uiso 0.433(6) 1 calc R U P A 2
C36U C 0.3570(8) 0.3440(8) 0.3947(6) 0.042(3) Uani 0.433(6) 1 d D U P A 2
H36D H 0.298920 0.356317 0.399789 0.063 Uiso 0.433(6) 1 calc R U P A 2
H36E H 0.388737 0.397811 0.401723 0.063 Uiso 0.433(6) 1 calc R U P A 2
H36F H 0.365092 0.322859 0.353691 0.063 Uiso 0.433(6) 1 calc R U P A 2
C37U C 0.5294(6) 0.3272(6) 0.4522(5) 0.037(2) Uani 0.433(6) 1 d D U P A 2
H37C H 0.515099 0.346478 0.493106 0.045 Uiso 0.433(6) 1 calc R U P A 2
H37D H 0.519971 0.377887 0.424912 0.045 Uiso 0.433(6) 1 calc R U P A 2
C38U C 0.6201(6) 0.3069(9) 0.4537(6) 0.041(3) Uani 0.433(6) 1 d D U P A 2
H38D H 0.650856 0.359002 0.466973 0.061 Uiso 0.433(6) 1 calc R U P A 2
H38E H 0.631570 0.258429 0.481810 0.061 Uiso 0.433(6) 1 calc R U P A 2
H38F H 0.636464 0.289987 0.413294 0.061 Uiso 0.433(6) 1 calc R U P A 2
N4T N 0.2107(3) 0.4892(3) 0.72497(18) 0.0479(11) Uani 1 1 d D . . B 1
C41T C 0.3002(4) 0.4887(4) 0.7344(2) 0.0523(14) Uani 1 1 d D . . B 1
H41A H 0.322305 0.545181 0.720055 0.063 Uiso 1 1 calc R U . B 1
H41B H 0.323304 0.441277 0.709673 0.063 Uiso 1 1 calc R U . B 1
C42T C 0.3278(5) 0.4752(6) 0.7997(3) 0.076(2) Uani 1 1 d D . . B 1
H42A H 0.387644 0.475534 0.803004 0.115 Uiso 1 1 calc R U . B 1
H42B H 0.306326 0.522729 0.824389 0.115 Uiso 1 1 calc R U . B 1
H42C H 0.307326 0.418742 0.813999 0.115 Uiso 1 1 calc R U . B 1
C43T C 0.1731(4) 0.3995(3) 0.7402(2) 0.0541(15) Uani 1 1 d D . . B 1
H43A H 0.177084 0.391118 0.784405 0.065 Uiso 1 1 calc R U . B 1
H43B H 0.114432 0.400381 0.727967 0.065 Uiso 1 1 calc R U . B 1
C44T C 0.2130(5) 0.3221(4) 0.7103(3) 0.0655(18) Uani 1 1 d D . . B 1
H44A H 0.185793 0.267725 0.722187 0.098 Uiso 1 1 calc R U . B 1
H44B H 0.208100 0.328761 0.666457 0.098 Uiso 1 1 calc R U . B 1
H44C H 0.270855 0.319483 0.722987 0.098 Uiso 1 1 calc R U . B 1
C45T C 0.1938(4) 0.5097(4) 0.6583(2) 0.0503(14) Uani 1 1 d D . . B 1
H45A H 0.222467 0.564710 0.648279 0.060 Uiso 1 1 calc R U . B 1
H45B H 0.217147 0.462030 0.633954 0.060 Uiso 1 1 calc R U . B 1
C46T C 0.1076(4) 0.5193(4) 0.6409(3) 0.0600(16) Uani 1 1 d D . . B 1
H46A H 0.102178 0.532268 0.597696 0.090 Uiso 1 1 calc R U . B 1
H46B H 0.078690 0.464607 0.649436 0.090 Uiso 1 1 calc R U . B 1
H46C H 0.084021 0.567479 0.663788 0.090 Uiso 1 1 calc R U . B 1
C47T C 0.1680(5) 0.5542(4) 0.7644(3) 0.0529(15) Uani 1 1 d D . . B 1
H47A H 0.178899 0.538751 0.807208 0.064 Uiso 1 1 calc R U . B 1
H47B H 0.108325 0.550502 0.756103 0.064 Uiso 1 1 calc R U . B 1
C48T C 0.1966(4) 0.6485(3) 0.7535(3) 0.0565(15) Uani 1 1 d D . . B 1
H48A H 0.167569 0.688621 0.779783 0.085 Uiso 1 1 calc R U . B 1
H48B H 0.255454 0.652673 0.762366 0.085 Uiso 1 1 calc R U . B 1
H48C H 0.184911 0.664419 0.711284 0.085 Uiso 1 1 calc R U . B 1
N1S N 0.8111(3) 0.5321(3) 0.4247(3) 0.0512(12) Uani 1 1 d . . . C 1
C11S C 0.7522(3) 0.5455(3) 0.44830(19) 0.0284(8) Uani 1 1 d . . . C 1
C12S C 0.6766(3) 0.5649(3) 0.4772(2) 0.0384(10) Uani 1 1 d . . . C 1
H12D H 0.680310 0.623000 0.496060 0.058 Uiso 1 1 calc R U . C 1
H12E H 0.666771 0.520473 0.508004 0.058 Uiso 1 1 calc R U . C 1
H12F H 0.631436 0.564409 0.447020 0.058 Uiso 1 1 calc R U . C 1
N2S N 0.4755(3) 0.1515(3) 0.7394(2) 0.0468(11) Uani 1 1 d . . . D 1
C21S C 0.4880(3) 0.2198(3) 0.72066(18) 0.0297(9) Uani 1 1 d . . . D 1
C22S C 0.5059(4) 0.3048(4) 0.6955(3) 0.0493(13) Uani 1 1 d . . . D 1
H22D H 0.555829 0.301074 0.672554 0.074 Uiso 1 1 calc R U . D 1
H22E H 0.513806 0.347639 0.728148 0.074 Uiso 1 1 calc R U . D 1
H22F H 0.460330 0.323475 0.668743 0.074 Uiso 1 1 calc R U . D 1
N3S N 0.1523(4) 0.5395(5) 0.4065(3) 0.060(2) Uani 0.837(10) 1 d D U P E 1
C31S C 0.1961(3) 0.5378(4) 0.4461(2) 0.0306(12) Uani 0.837(10) 1 d D U P E 1
C32S C 0.2496(7) 0.5405(6) 0.5000(4) 0.041(2) Uani 0.837(10) 1 d D U P E 1
H32G H 0.243626 0.597348 0.520137 0.062 Uiso 0.837(10) 1 calc R U P E 1
H32H H 0.306372 0.532861 0.488632 0.062 Uiso 0.837(10) 1 calc R U P E 1
H32I H 0.234595 0.493284 0.527466 0.062 Uiso 0.837(10) 1 calc R U P E 1
N4S N 0.1982(15) 0.6192(18) 0.3978(10) 0.042(5) Uani 0.163(10) 1 d D U P E 2
C41S C 0.2169(19) 0.581(2) 0.4393(11) 0.036(4) Uani 0.163(10) 1 d D U P E 2
C42S C 0.255(3) 0.522(3) 0.4866(15) 0.035(6) Uani 0.163(10) 1 d D U P E 2
H42G H 0.278146 0.470443 0.467317 0.053 Uiso 0.163(10) 1 calc R U P E 2
H42H H 0.213043 0.503456 0.514377 0.053 Uiso 0.163(10) 1 calc R U P E 2
H42I H 0.298170 0.553941 0.509040 0.053 Uiso 0.163(10) 1 calc R U P E 2
O1S O 0.5506(3) 0.5502(3) 0.34467(16) 0.0539(10) Uani 1 1 d D . . . .
H1S1 H 0.525(3) 0.548(3) 0.3777(15) 0.081 Uiso 1 1 d D U . . .
H1S2 H 0.531(3) 0.522(2) 0.3141(17) 0.081 Uiso 1 1 d D U . . .
O2S O 0.7104(3) 0.8029(3) 0.53332(19) 0.0606(12) Uani 1 1 d D . . . .
H2S1 H 0.676(2) 0.7697(15) 0.550(3) 0.091 Uiso 1 1 d D U . . .
H2S2 H 0.7511(16) 0.825(2) 0.551(3) 0.091 Uiso 1 1 d D U . . .
O3S O 0.4046(3) 0.7038(3) 0.73660(19) 0.0581(11) Uani 1 1 d D . . . .
H3S1 H 0.389(3) 0.686(4) 0.7011(11) 0.087 Uiso 1 1 d D U . . .
H3S2 H 0.4404(13) 0.672(4) 0.758(2) 0.087 Uiso 1 1 d D U . . .
O4S O 0.6688(3) 0.2204(3) 0.5974(2) 0.0652(13) Uani 1 1 d D . . . .
H4S1 H 0.7208(19) 0.212(5) 0.6020(9) 0.098 Uiso 1 1 d D U . . .
H4S2 H 0.653(4) 0.273(2) 0.5934(9) 0.098 Uiso 1 1 d D U . . .
O5S O 0.5175(4) 0.8150(3) 0.6766(3) 0.0823(17) Uani 1 1 d D . . . .
H5S1 H 0.526(4) 0.765(3) 0.658(2) 0.124 Uiso 1 1 d D U . . .
H5S2 H 0.4804(17) 0.812(6) 0.7040(12) 0.124 Uiso 1 1 d D U . . .

loop_
_atom_site_aniso_label
_atom_site_aniso_U_11
_atom_site_aniso_U_22
_atom_site_aniso_U_33
_atom_site_aniso_U_23
_atom_site_aniso_U_13
_atom_site_aniso_U_12
Fe1 0.0282(3) 0.01529(19) 0.01485(18) 0.0037(2) -0.00364(15) -0.0064(2)
C1 0.036(2) 0.0204(18) 0.0192(17) 0.0046(14) -0.0005(15) -0.0056(16)
N1 0.050(2) 0.0203(16) 0.0348(19) 0.0042(14) 0.0033(17) 0.0063(16)
C2 0.036(3) 0.023(2) 0.023(2) 0.0057(14) -0.0017(19) -0.0073(16)
N2 0.052(3) 0.044(3) 0.024(2) 0.0063(15) 0.0003(18) -0.0083(19)
C3 0.039(2) 0.0185(18) 0.0143(16) 0.0045(13) -0.0034(15) -0.0135(17)
N3 0.041(2) 0.0219(17) 0.0266(17) 0.0034(13) -0.0014(15) -0.0003(16)
C4 0.024(2) 0.0153(17) 0.0201(19) 0.0020(12) -0.0035(16) -0.0059(13)
N4 0.033(2) 0.0227(16) 0.0176(16) 0.0029(11) -0.0031(14) -0.0072(13)
C5 0.026(2) 0.0207(18) 0.0265(19) 0.0061(15) -0.0057(15) -0.0083(16)
N5 0.040(2) 0.032(2) 0.039(2) 0.0085(16) -0.0073(17) -0.0075(17)
C6 0.035(2) 0.0244(19) 0.0138(16) -0.0008(13) -0.0051(14) -0.0001(16)
N6 0.039(2) 0.0226(16) 0.0293(17) 0.0003(13) -0.0061(15) -0.0116(15)
N1T 0.0265(16) 0.0187(14) 0.0171(13) 0.0036(10) 0.0040(11) -0.0006(12)
C11T 0.042(3) 0.034(2) 0.0245(18) 0.0035(16) -0.0013(17) 0.0032(18)
C12T 0.050(3) 0.048(3) 0.034(2) 0.001(2) -0.006(2) -0.001(2)
C13T 0.036(2) 0.0206(17) 0.0236(17) 0.0045(13) 0.0054(15) 0.0069(16)
C14T 0.039(3) 0.041(3) 0.039(2) 0.0059(19) 0.0076(19) 0.005(2)
C15T 0.046(3) 0.0222(19) 0.039(2) -0.0012(16) 0.0071(19) 0.0000(18)
C16T 0.073(4) 0.043(3) 0.037(3) -0.013(2) 0.006(2) -0.016(3)
C17T 0.043(3) 0.028(2) 0.0265(19) 0.0051(15) 0.0088(17) -0.0005(18)
C18T 0.047(3) 0.043(3) 0.048(3) 0.016(2) 0.024(2) 0.009(2)
N2T 0.044(2) 0.0241(17) 0.038(2) 0.0039(15) -0.0181(17) -0.0024(16)
C21T 0.045(3) 0.0264(19) 0.041(2) 0.0015(18) -0.011(2) -0.0043(19)
C22T 0.059(3) 0.036(3) 0.052(3) 0.009(2) -0.008(3) -0.007(2)
C23T 0.055(3) 0.037(3) 0.048(3) 0.010(2) 0.004(2) 0.011(2)
C24T 0.098(5) 0.051(4) 0.061(4) -0.012(3) 0.013(4) 0.005(4)
C25T 0.062(3) 0.031(2) 0.042(3) 0.010(2) -0.030(2) -0.010(2)
C26T 0.060(3) 0.035(2) 0.056(3) 0.013(2) -0.024(3) -0.008(2)
C27T 0.051(3) 0.042(3) 0.040(3) -0.008(2) -0.014(2) -0.013(2)
C28T 0.071(4) 0.039(3) 0.065(4) -0.012(3) -0.014(3) -0.008(3)
N3T 0.0338(18) 0.0332(18) 0.0273(16) -0.0031(13) 0.0005(13) -0.0080(14)
C31T 0.032(4) 0.033(4) 0.028(3) -0.007(3) 0.003(3) -0.002(3)
C32T 0.037(5) 0.025(3) 0.040(4) 0.001(3) 0.008(3) 0.000(3)
C33T 0.037(4) 0.032(3) 0.035(4) -0.015(3) -0.005(3) 0.018(3)
C34T 0.067(7) 0.052(5) 0.040(4) -0.026(4) -0.013(4) 0.022(5)
C35T 0.026(3) 0.024(3) 0.043(4) -0.006(3) -0.004(3) -0.001(3)
C36T 0.028(4) 0.024(3) 0.048(5) 0.001(3) 0.007(3) 0.002(3)
C37T 0.029(3) 0.036(4) 0.032(4) -0.008(3) 0.009(3) -0.005(3)
C38T 0.028(4) 0.068(7) 0.033(5) -0.003(4) 0.007(3) -0.013(4)
C31U 0.050(6) 0.040(5) 0.029(4) 0.009(4) -0.003(4) -0.005(4)
C32U 0.069(9) 0.038(6) 0.030(5) 0.007(4) -0.007(5) -0.004(5)
C33U 0.043(5) 0.033(5) 0.029(4) 0.003(3) -0.005(4) -0.010(4)
C34U 0.069(9) 0.038(6) 0.037(6) -0.001(4) -0.009(6) -0.019(6)
C35U 0.044(5) 0.038(5) 0.039(6) 0.004(5) -0.008(5) -0.001(4)
C36U 0.042(6) 0.043(6) 0.040(6) 0.013(5) -0.017(5) -0.006(5)
C37U 0.043(5) 0.026(4) 0.042(6) -0.003(4) -0.008(4) -0.009(4)
C38U 0.036(5) 0.053(7) 0.034(6) 0.005(5) -0.008(5) -0.014(5)
N4T 0.086(4) 0.029(2) 0.0300(19) 0.0039(15) 0.027(2) 0.005(2)
C41T 0.073(4) 0.045(3) 0.040(3) 0.001(2) 0.020(3) 0.000(3)
C42T 0.082(5) 0.086(5) 0.063(4) 0.027(4) 0.024(4) 0.008(4)
C43T 0.086(4) 0.035(3) 0.043(3) 0.010(2) 0.019(3) -0.006(3)
C44T 0.104(5) 0.032(3) 0.060(4) 0.001(2) 0.000(3) 0.010(3)
C45T 0.084(4) 0.034(2) 0.034(2) 0.0036(19) 0.017(2) -0.001(3)
C46T 0.080(5) 0.048(3) 0.052(3) 0.007(3) 0.008(3) -0.008(3)
C47T 0.088(5) 0.034(2) 0.039(3) -0.008(2) 0.027(3) -0.001(3)
C48T 0.087(4) 0.033(3) 0.051(3) -0.008(2) 0.030(3) 0.004(3)
N1S 0.046(3) 0.043(3) 0.066(3) 0.006(2) 0.012(2) 0.007(2)
C11S 0.033(2) 0.0224(18) 0.0298(19) 0.0073(14) -0.0042(16) -0.0010(16)
C12S 0.030(2) 0.043(3) 0.042(2) 0.004(2) 0.0043(18) -0.0011(19)
N2S 0.061(3) 0.038(2) 0.042(2) 0.0014(18) 0.013(2) -0.015(2)
C21S 0.035(2) 0.035(2) 0.0194(17) 0.0026(15) -0.0008(15) -0.0112(17)
C22S 0.060(3) 0.038(3) 0.049(3) 0.020(2) -0.010(2) -0.012(2)
N3S 0.036(3) 0.108(6) 0.035(3) -0.012(3) -0.001(2) 0.012(3)
C31S 0.028(3) 0.035(3) 0.029(2) -0.001(2) 0.0042(19) -0.001(2)
C32S 0.040(4) 0.055(4) 0.028(4) -0.003(3) -0.007(4) -0.013(3)
N4S 0.032(10) 0.059(11) 0.034(8) -0.003(8) 0.007(7) -0.002(9)
C41S 0.028(8) 0.050(9) 0.029(7) -0.010(7) 0.004(7) -0.001(8)
C42S 0.026(11) 0.073(14) 0.006(10) -0.010(9) -0.002(9) -0.020(11)
O1S 0.058(2) 0.077(3) 0.0275(16) -0.0146(17) 0.0095(15) -0.016(2)
O2S 0.056(2) 0.074(3) 0.050(2) 0.021(2) -0.0234(18) -0.041(2)
O3S 0.090(3) 0.043(2) 0.041(2) -0.0106(16) 0.005(2) -0.004(2)
O4S 0.069(3) 0.0305(19) 0.099(4) 0.023(2) 0.037(2) 0.0106(19)
O5S 0.109(4) 0.046(3) 0.095(4) -0.019(2) 0.043(3) -0.015(3)

loop_
_atom_type_symbol
_atom_type_description
_atom_type_scat_dispersion_real
_atom_type_scat_dispersion_imag
_atom_type_scat_source
C C 0.0033 0.0016 'International Tables Vol C Tables 4.2.6.8 and 6.1.1.4'
H H 0.0000 0.0000 'International Tables Vol C Tables 4.2.6.8 and 6.1.1.4'
N N 0.0061 0.0033 'International Tables Vol C Tables 4.2.6.8 and 6.1.1.4'
O O 0.0106 0.0060 'International Tables Vol C Tables 4.2.6.8 and 6.1.1.4'
Fe Fe 0.3463 0.8444 'International Tables Vol C Tables 4.2.6.8 and 6.1.1.4'

loop_
_geom_angle_atom_site_label_1
_geom_angle_atom_site_label_2
_geom_angle_atom_site_label_3
_geom_angle
C6 Fe1 C5 177.67(19)
C6 Fe1 C2 88.27(17)
C5 Fe1 C2 92.74(18)
C6 Fe1 C3 92.17(18)
C5 Fe1 C3 89.95(16)
C2 Fe1 C3 89.28(18)
C6 Fe1 C4 89.68(15)
C5 Fe1 C4 89.35(17)
C2 Fe1 C4 177.7(2)
C3 Fe1 C4 89.78(17)
C6 Fe1 C1 88.47(17)
C5 Fe1 C1 89.46(19)
C2 Fe1 C1 88.10(19)
C3 Fe1 C1 177.29(18)
C4 Fe1 C1 92.86(17)
N1 C1 Fe1 176.4(4)
N2 C2 Fe1 177.2(4)
N3 C3 Fe1 179.1(4)
N4 C4 Fe1 178.6(4)
N5 C5 Fe1 179.0(4)
N6 C6 Fe1 178.0(4)
C13T N1T C15T 112.8(3)
C13T N1T C11T 111.1(3)
C15T N1T C11T 105.2(3)
C13T N1T C17T 105.3(3)
C15T N1T C17T 112.2(3)
C11T N1T C17T 110.5(3)
C12T C11T N1T 115.2(4)
C12T C11T H11A 108.5
N1T C11T H11A 108.5
C12T C11T H11B 108.5
N1T C11T H11B 108.5
H11A C11T H11B 107.5
C11T C12T H12A 109.5
C11T C12T H12B 109.5
H12A C12T H12B 109.5
C11T C12T H12C 109.5
H12A C12T H12C 109.5
H12B C12T H12C 109.5
N1T C13T C14T 114.5(3)
N1T C13T H13A 108.6
C14T C13T H13A 108.6
N1T C13T H13B 108.6
C14T C13T H13B 108.6
H13A C13T H13B 107.6
C13T C14T H14A 109.5
C13T C14T H14B 109.5
H14A C14T H14B 109.5
C13T C14T H14C 109.5
H14A C14T H14C 109.5
H14B C14T H14C 109.5
N1T C15T C16T 114.7(4)
N1T C15T H15A 108.6
C16T C15T H15A 108.6
N1T C15T H15B 108.6
C16T C15T H15B 108.6
H15A C15T H15B 107.6
C15T C16T H16A 109.5
C15T C16T H16B 109.5
H16A C16T H16B 109.5
C15T C16T H16C 109.5
H16A C16T H16C 109.5
H16B C16T H16C 109.5
C18T C17T N1T 114.6(3)
C18T C17T H17A 108.6
N1T C17T H17A 108.6
C18T C17T H17B 108.6
N1T C17T H17B 108.6
H17A C17T H17B 107.6
C17T C18T H18A 109.5
C17T C18T H18B 109.5
H18A C18T H18B 109.5
C17T C18T H18C 109.5
H18A C18T H18C 109.5
H18B C18T H18C 109.5
C27T N2T C21T 111.9(4)
C27T N2T C25T 111.0(4)
C21T N2T C25T 105.1(3)
C27T N2T C23T 107.1(4)
C21T N2T C23T 111.1(4)
C25T N2T C23T 110.7(4)
C22T C21T N2T 113.9(4)
C22T C21T H21A 108.8
N2T C21T H21A 108.8
C22T C21T H21B 108.8
N2T C21T H21B 108.8
H21A C21T H21B 107.7
C21T C22T H22A 109.5
C21T C22T H22B 109.5
H22A C22T H22B 109.5
C21T C22T H22C 109.5
H22A C22T H22C 109.5
H22B C22T H22C 109.5
N2T C23T C24T 113.4(5)
N2T C23T H23A 108.9
C24T C23T H23A 108.9
N2T C23T H23B 108.9
C24T C23T H23B 108.9
H23A C23T H23B 107.7
C23T C24T H24A 109.5
C23T C24T H24B 109.5
H24A C24T H24B 109.5
C23T C24T H24C 109.5
H24A C24T H24C 109.5
H24B C24T H24C 109.5
C26T C25T N2T 113.9(4)
C26T C25T H25A 108.8
N2T C25T H25A 108.8
C26T C25T H25B 108.8
N2T C25T H25B 108.8
H25A C25T H25B 107.7
C25T C26T H26A 109.5
C25T C26T H26B 109.5
H26A C26T H26B 109.5
C25T C26T H26C 109.5
H26A C26T H26C 109.5
H26B C26T H26C 109.5
C28T C27T N2T 115.3(4)
C28T C27T H27A 108.4
N2T C27T H27A 108.4
C28T C27T H27B 108.4
N2T C27T H27B 108.4
H27A C27T H27B 107.5
C27T C28T H28A 109.5
C27T C28T H28B 109.5
H28A C28T H28B 109.5
C27T C28T H28C 109.5
H28A C28T H28C 109.5
H28B C28T H28C 109.5
C33T N3T C31T 113.6(5)
C35U N3T C37U 115.9(7)
C35U N3T C33U 116.5(7)
C37U N3T C33U 108.0(6)
C33T N3T C37T 114.4(5)
C31T N3T C37T 108.0(4)
C33T N3T C35T 108.3(4)
C31T N3T C35T 108.8(5)
C37T N3T C35T 103.1(5)
C35U N3T C31U 105.6(6)
C37U N3T C31U 106.2(6)
C33U N3T C31U 103.3(6)
N3T C31T C32T 114.8(6)
N3T C31T H31A 108.6
C32T C31T H31A 108.6
N3T C31T H31B 108.6
C32T C31T H31B 108.6
H31A C31T H31B 107.5
C31T C32T H32A 109.5
C31T C32T H32B 109.5
H32A C32T H32B 109.5
C31T C32T H32C 109.5
H32A C32T H32C 109.5
H32B C32T H32C 109.5
N3T C33T C34T 116.3(7)
N3T C33T H33A 108.2
C34T C33T H33A 108.2
N3T C33T H33B 108.2
C34T C33T H33B 108.2
H33A C33T H33B 107.4
C33T C34T H34A 109.5
C33T C34T H34B 109.5
H34A C34T H34B 109.5
C33T C34T H34C 109.5
H34A C34T H34C 109.5
H34B C34T H34C 109.5
C36T C35T N3T 116.0(6)
C36T C35T H35A 108.3
N3T C35T H35A 108.3
C36T C35T H35B 108.3
N3T C35T H35B 108.3
H35A C35T H35B 107.4
C35T C36T H36A 109.5
C35T C36T H36B 109.5
H36A C36T H36B 109.5
C35T C36T H36C 109.5
H36A C36T H36C 109.5
H36B C36T H36C 109.5
C38T C37T N3T 111.6(7)
C38T C37T H37A 109.3
N3T C37T H37A 109.3
C38T C37T H37B 109.3
N3T C37T H37B 109.3
H37A C37T H37B 108.0
C37T C38T H38A 109.5
C37T C38T H38B 109.5
H38A C38T H38B 109.5
C37T C38T H38C 109.5
H38A C38T H38C 109.5
H38B C38T H38C 109.5
C32U C31U N3T 114.0(8)
C32U C31U H31C 108.8
N3T C31U H31C 108.8
C32U C31U H31D 108.8
N3T C31U H31D 108.8
H31C C31U H31D 107.6
C31U C32U H32D 109.5
C31U C32U H32E 109.5
H32D C32U H32E 109.5
C31U C32U H32F 109.5
H32D C32U H32F 109.5
H32E C32U H32F 109.5
N3T C33U C34U 116.1(9)
N3T C33U H33C 108.3
C34U C33U H33C 108.3
N3T C33U H33D 108.3
C34U C33U H33D 108.3
H33C C33U H33D 107.4
C33U C34U H34D 109.5
C33U C34U H34E 109.5
H34D C34U H34E 109.5
C33U C34U H34F 109.5
H34D C34U H34F 109.5
H34E C34U H34F 109.5
N3T C35U C36U 110.4(10)
N3T C35U H35C 109.6
C36U C35U H35C 109.6
N3T C35U H35D 109.6
C36U C35U H35D 109.6
H35C C35U H35D 108.1
C35U C36U H36D 109.5
C35U C36U H36E 109.5
H36D C36U H36E 109.5
C35U C36U H36F 109.5
H36D C36U H36F 109.5
H36E C36U H36F 109.5
N3T C37U C38U 118.3(8)
N3T C37U H37C 107.7
C38U C37U H37C 107.7
N3T C37U H37D 107.7
C38U C37U H37D 107.7
H37C C37U H37D 107.1
C37U C38U H38D 109.5
C37U C38U H38E 109.5
H38D C38U H38E 109.5
C37U C38U H38F 109.5
H38D C38U H38F 109.5
H38E C38U H38F 109.5
C41T N4T C47T 113.6(5)
C41T N4T C45T 106.5(4)
C47T N4T C45T 110.8(4)
C41T N4T C43T 111.6(5)
C47T N4T C43T 104.9(4)
C45T N4T C43T 109.5(4)
N4T C41T C42T 113.4(5)
N4T C41T H41A 108.9
C42T C41T H41A 108.9
N4T C41T H41B 108.9
C42T C41T H41B 108.9
H41A C41T H41B 107.7
C41T C42T H42A 109.5
C41T C42T H42B 109.5
H42A C42T H42B 109.5
C41T C42T H42C 109.5
H42A C42T H42C 109.5
H42B C42T H42C 109.5
C44T C43T N4T 114.4(5)
C44T C43T H43A 108.7
N4T C43T H43A 108.7
C44T C43T H43B 108.7
N4T C43T H43B 108.7
H43A C43T H43B 107.6
C43T C44T H44A 109.5
C43T C44T H44B 109.5
H44A C44T H44B 109.5
C43T C44T H44C 109.5
H44A C44T H44C 109.5
H44B C44T H44C 109.5
C46T C45T N4T 114.7(5)
C46T C45T H45A 108.6
N4T C45T H45A 108.6
C46T C45T H45B 108.6
N4T C45T H45B 108.6
H45A C45T H45B 107.6
C45T C46T H46A 109.5
C45T C46T H46B 109.5
H46A C46T H46B 109.5
C45T C46T H46C 109.5
H46A C46T H46C 109.5
H46B C46T H46C 109.5
N4T C47T C48T 111.9(5)
N4T C47T H47A 109.2
C48T C47T H47A 109.2
N4T C47T H47B 109.2
C48T C47T H47B 109.2
H47A C47T H47B 107.9
C47T C48T H48A 109.5
C47T C48T H48B 109.5
H48A C48T H48B 109.5
C47T C48T H48C 109.5
H48A C48T H48C 109.5
H48B C48T H48C 109.5
N1S C11S C12S 178.2(5)
C11S C12S H12D 109.5
C11S C12S H12E 109.5
H12D C12S H12E 109.5
C11S C12S H12F 109.5
H12D C12S H12F 109.5
H12E C12S H12F 109.5
N2S C21S C22S 178.0(6)
C21S C22S H22D 109.5
C21S C22S H22E 109.5
H22D C22S H22E 109.5
C21S C22S H22F 109.5
H22D C22S H22F 109.5
H22E C22S H22F 109.5
N3S C31S C32S 175.8(7)
C31S C32S H32G 109.5
C31S C32S H32H 109.5
H32G C32S H32H 109.5
C31S C32S H32I 109.5
H32G C32S H32I 109.5
H32H C32S H32I 109.5
N4S C41S C42S 168(3)
C41S C42S H42G 109.5
C41S C42S H42H 109.5
H42G C42S H42H 109.5
C41S C42S H42I 109.5
H42G C42S H42I 109.5
H42H C42S H42I 109.5
H1S1 O1S H1S2 118(5)
H2S1 O2S H2S2 126(5)
H3S1 O3S H3S2 120(5)
H4S1 O4S H4S2 117(5)
H5S1 O5S H5S2 114(5)

loop_
_geom_bond_atom_site_label_1
_geom_bond_atom_site_label_2
_geom_bond_distance
Fe1 C6 1.918(4)
Fe1 C5 1.919(4)
Fe1 C2 1.920(4)
Fe1 C3 1.922(5)
Fe1 C4 1.924(4)
Fe1 C1 1.926(5)
C1 N1 1.174(6)
C2 N2 1.164(6)
C3 N3 1.168(6)
C4 N4 1.170(6)
C5 N5 1.165(6)
C6 N6 1.156(6)
N1T C13T 1.509(5)
N1T C15T 1.512(5)
N1T C11T 1.517(5)
N1T C17T 1.518(5)
C11T C12T 1.492(7)
C11T H11A 0.9900
C11T H11B 0.9900
C12T H12A 0.9800
C12T H12B 0.9800
C12T H12C 0.9800
C13T C14T 1.522(6)
C13T H13A 0.9900
C13T H13B 0.9900
C14T H14A 0.9800
C14T H14B 0.9800
C14T H14C 0.9800
C15T C16T 1.514(7)
C15T H15A 0.9900
C15T H15B 0.9900
C16T H16A 0.9800
C16T H16B 0.9800
C16T H16C 0.9800
C17T C18T 1.502(7)
C17T H17A 0.9900
C17T H17B 0.9900
C18T H18A 0.9800
C18T H18B 0.9800
C18T H18C 0.9800
N2T C27T 1.505(6)
N2T C21T 1.519(6)
N2T C25T 1.527(6)
N2T C23T 1.533(7)
C21T C22T 1.517(7)
C21T H21A 0.9900
C21T H21B 0.9900
C22T H22A 0.9800
C22T H22B 0.9800
C22T H22C 0.9800
C23T C24T 1.544(9)
C23T H23A 0.9900
C23T H23B 0.9900
C24T H24A 0.9800
C24T H24B 0.9800
C24T H24C 0.9800
C25T C26T 1.492(8)
C25T H25A 0.9900
C25T H25B 0.9900
C26T H26A 0.9800
C26T H26B 0.9800
C26T H26C 0.9800
C27T C28T 1.463(9)
C27T H27A 0.9900
C27T H27B 0.9900
C28T H28A 0.9800
C28T H28B 0.9800
C28T H28C 0.9800
N3T C35U 1.440(11)
N3T C33T 1.458(7)
N3T C31T 1.499(7)
N3T C37U 1.513(9)
N3T C33U 1.531(9)
N3T C37T 1.540(8)
N3T C35T 1.591(8)
N3T C31U 1.605(10)
C31T C32T 1.520(10)
C31T H31A 0.9900
C31T H31B 0.9900
C32T H32A 0.9800
C32T H32B 0.9800
C32T H32C 0.9800
C33T C34T 1.527(10)
C33T H33A 0.9900
C33T H33B 0.9900
C34T H34A 0.9800
C34T H34B 0.9800
C34T H34C 0.9800
C35T C36T 1.516(10)
C35T H35A 0.9900
C35T H35B 0.9900
C36T H36A 0.9800
C36T H36B 0.9800
C36T H36C 0.9800
C37T C38T 1.520(10)
C37T H37A 0.9900
C37T H37B 0.9900
C38T H38A 0.9800
C38T H38B 0.9800
C38T H38C 0.9800
C31U C32U 1.512(12)
C31U H31C 0.9900
C31U H31D 0.9900
C32U H32D 0.9800
C32U H32E 0.9800
C32U H32F 0.9800
C33U C34U 1.531(12)
C33U H33C 0.9900
C33U H33D 0.9900
C34U H34D 0.9800
C34U H34E 0.9800
C34U H34F 0.9800
C35U C36U 1.512(12)
C35U H35C 0.9900
C35U H35D 0.9900
C36U H36D 0.9800
C36U H36E 0.9800
C36U H36F 0.9800
C37U C38U 1.516(13)
C37U H37C 0.9900
C37U H37D 0.9900
C38U H38D 0.9800
C38U H38E 0.9800
C38U H38F 0.9800
N4T C41T 1.473(8)
N4T C47T 1.509(6)
N4T C45T 1.529(6)
N4T C43T 1.540(6)
C41T C42T 1.519(8)
C41T H41A 0.9900
C41T H41B 0.9900
C42T H42A 0.9800
C42T H42B 0.9800
C42T H42C 0.9800
C43T C44T 1.513(8)
C43T H43A 0.9900
C43T H43B 0.9900
C44T H44A 0.9800
C44T H44B 0.9800
C44T H44C 0.9800
C45T C46T 1.457(9)
C45T H45A 0.9900
C45T H45B 0.9900
C46T H46A 0.9800
C46T H46B 0.9800
C46T H46C 0.9800
C47T C48T 1.531(7)
C47T H47A 0.9900
C47T H47B 0.9900
C48T H48A 0.9800
C48T H48B 0.9800
C48T H48C 0.9800
N1S C11S 1.134(7)
C11S C12S 1.445(7)
C12S H12D 0.9800
C12S H12E 0.9800
C12S H12F 0.9800
N2S C21S 1.141(6)
C21S C22S 1.444(6)
C22S H22D 0.9800
C22S H22E 0.9800
C22S H22F 0.9800
N3S C31S 1.116(8)
C31S C32S 1.458(9)
C32S H32G 0.9800
C32S H32H 0.9800
C32S H32I 0.9800
N4S C41S 1.12(2)
C41S C42S 1.50(2)
C42S H42G 0.9800
C42S H42H 0.9800
C42S H42I 0.9800
O1S H1S1 0.86(3)
O1S H1S2 0.86(3)
O2S H2S1 0.85(3)
O2S H2S2 0.83(3)
O3S H3S1 0.86(3)
O3S H3S2 0.89(3)
O4S H4S1 0.86(3)
O4S H4S2 0.85(3)
O5S H5S1 0.87(3)
O5S H5S2 0.88(3)

loop_
_geom_hbond_atom_site_label_D
_geom_hbond_atom_site_label_H
_geom_hbond_atom_site_label_A
_geom_hbond_distance_DH
_geom_hbond_distance_HA
_geom_hbond_distance_DA
_geom_hbond_angle_DHA
_geom_hbond_site_symmetry_A
C11T H11B N2S 0.99 2.53 3.356(6) 140.2 2_564
C13T H13A N4 0.99 2.56 3.487(5) 155.1 .
C13T H13B N6 0.99 2.61 3.536(5) 156.0 .
C15T H15A N1S 0.99 2.50 3.459(7) 163.7 3_455
C16T H16C O2S 0.98 2.53 3.499(8) 172.4 .
C21T H21A N2 0.99 2.56 3.513(7) 160.7 .
C21T H21B N3 0.99 2.64 3.512(6) 147.3 .
C24T H24A O5S 0.98 2.54 3.384(10) 144.0 3_545
C25T H25A N3 0.99 2.58 3.509(6) 156.1 .
C27T H27B N2S 0.99 2.64 3.505(8) 146.6 3
C31T H31A N5 0.99 2.66 3.400(9) 131.8 .
C33T H33B N3S 0.99 2.52 3.226(9) 128.4 3_545
C36T H36B O2S 0.98 2.54 3.247(10) 129.1 3_445
C36T H36C N4 0.98 2.65 3.543(9) 151.4 .
C37T H37B N4 0.99 2.49 3.466(9) 169.6 .
C32U H32E O4S 0.98 2.57 3.248(15) 126.6 .
C37U H37C N3 0.99 2.69 3.378(11) 127.2 .
C42T H42A N2 0.98 2.68 3.424(9) 133.2 .
C43T H43B O5S 0.99 2.32 3.146(9) 140.2 3_445
C45T H45A N1 0.99 2.58 3.525(7) 158.8 .
C46T H46B O5S 0.98 2.57 3.545(8) 173.9 3_445
C47T H47A N3S 0.99 2.56 3.481(8) 155.4 2_565
C47T H47B N2S 0.99 2.68 3.511(9) 141.7 3_455
C48T H48B O3S 0.98 2.65 3.543(9) 152.3 .
C12S H12E N3 0.98 2.62 3.593(6) 171.2 .
C12S H12F O1S 0.98 2.60 3.541(6) 161.3 .
C22S H22F N5 0.98 2.58 3.558(7) 173.5 .
C32S H32H N4 0.98 2.68 3.653(13) 170.2 .
O1S H1S1 N4 0.86(3) 2.01(3) 2.869(5) 178(7) .
O1S H1S2 N2 0.86(3) 2.07(3) 2.914(6) 167(6) 2_564
O2S H2S1 N6 0.85(3) 2.02(3) 2.869(5) 178(7) .
O2S H2S2 N5 0.83(3) 2.06(3) 2.895(5) 179(6) 3
O3S H3S1 N1 0.86(3) 2.14(3) 2.984(6) 169(7) .
O3S H3S2 N2 0.89(3) 2.44(6) 3.064(6) 127(6) .
O4S H4S1 N1 0.86(3) 2.04(3) 2.893(6) 169(7) 3_545
O4S H4S2 N3 0.85(3) 2.02(3) 2.869(5) 178(6) .
O5S H5S1 N6 0.87(3) 2.22(5) 2.992(7) 148(8) .
O5S H5S2 O3S 0.88(3) 2.20(7) 2.870(7) 133(8) .

loop_
_geom_torsion_atom_site_label_1
_geom_torsion_atom_site_label_2
_geom_torsion_atom_site_label_3
_geom_torsion_atom_site_label_4
_geom_torsion
C13T N1T C11T C12T 57.8(5)
C15T N1T C11T C12T -179.9(4)
C17T N1T C11T C12T -58.6(5)
C15T N1T C13T C14T -57.6(5)
C11T N1T C13T C14T 60.2(5)
C17T N1T C13T C14T 179.8(4)
C13T N1T C15T C16T -58.7(5)
C11T N1T C15T C16T -179.9(4)
C17T N1T C15T C16T 60.0(5)
C13T N1T C17T C18T -173.2(4)
C15T N1T C17T C18T 63.8(5)
C11T N1T C17T C18T -53.2(5)
C27T N2T C21T C22T -59.0(6)
C25T N2T C21T C22T -179.6(5)
C23T N2T C21T C22T 60.6(5)
C27T N2T C23T C24T -175.9(5)
C21T N2T C23T C24T 61.7(6)
C25T N2T C23T C24T -54.7(6)
C27T N2T C25T C26T 65.9(6)
C21T N2T C25T C26T -172.9(5)
C23T N2T C25T C26T -52.9(6)
C21T N2T C27T C28T -49.7(6)
C25T N2T C27T C28T 67.3(6)
C23T N2T C27T C28T -171.7(5)
C33T N3T C31T C32T -59.5(8)
C37T N3T C31T C32T 172.5(6)
C35T N3T C31T C32T 61.2(7)
C31T N3T C33T C34T -175.1(7)
C37T N3T C33T C34T -50.5(9)
C35T N3T C33T C34T 63.9(9)
C33T N3T C35T C36T 171.8(7)
C31T N3T C35T C36T 47.9(9)
C37T N3T C35T C36T -66.6(8)
C33T N3T C37T C38T -59.5(7)
C31T N3T C37T C38T 68.1(7)
C35T N3T C37T C38T -176.9(6)
C35U N3T C31U C32U -66.6(11)
C37U N3T C31U C32U 57.0(11)
C33U N3T C31U C32U 170.6(9)
C35U N3T C33U C34U -49.2(11)
C37U N3T C33U C34U 178.2(9)
C31U N3T C33U C34U 66.0(10)
C37U N3T C35U C36U 69.5(12)
C33U N3T C35U C36U -59.3(12)
C31U N3T C35U C36U -173.3(9)
C35U N3T C37U C38U 172.5(10)
C33U N3T C37U C38U -54.7(11)
C31U N3T C37U C38U 55.6(11)
C47T N4T C41T C42T 53.9(7)
C45T N4T C41T C42T 176.1(5)
C43T N4T C41T C42T -64.5(6)
C41T N4T C43T C44T -50.7(6)
C47T N4T C43T C44T -174.1(5)
C45T N4T C43T C44T 66.9(7)
C41T N4T C45T C46T -175.8(5)
C47T N4T C45T C46T -51.8(6)
C43T N4T C45T C46T 63.5(6)
C41T N4T C47T C48T 59.6(7)
C45T N4T C47T C48T -60.2(7)
C43T N4T C47T C48T -178.3(5)
